data_1554308
loop_
_publ_author_name
'Xing, Siyang'
'Cui, Hong'
'Qin, Jiajing'
'Gu, Nan'
'Zhang, Bowei'
'Wang, Kui'
'Wang, Ying'
'Xia, Li'
'Wang, Yumeng'

_publ_section_title
;
 Diastereoselective synthesis of cis-1,3-disubstituted isoindolines via a
 highly site-selective tandem cyclization reaction
;
_journal_issue 12
_journal_name_full 'Organic Chemistry Frontiers'
_journal_page_first 1950
_journal_paper_doi 10.1039/C8QO00316E
_journal_volume 5
_journal_year 2018
_chemical_formula_moiety 'C28 H26 F N O8 S'
_chemical_formula_sum 'C28 H26 F N O8 S'
_chemical_formula_weight 555.56
_space_group_crystal_system orthorhombic
_space_group_IT_number 61
_space_group_name_Hall '-P 2ac 2ab'
_space_group_name_H-M_alt 'P b c a'
_atom_sites_solution_hydrogens geom
_audit_creation_date 2017-04-26
_audit_creation_method
;
Olex2 1.2
(compiled 2015.09.30 svn.r3233 for OlexSys, GUI svn.r5103)
;
_audit_update_record
;
2018-01-17 deposited with the CCDC.
2018-05-03 downloaded from the CCDC.
;
_cell_angle_alpha 90
_cell_angle_beta 90
_cell_angle_gamma 90
_cell_formula_units_Z 8
_cell_length_a 8.2423(2)
_cell_length_b 18.2962(6)
_cell_length_c 34.5544(12)
_cell_measurement_reflns_used 3505
_cell_measurement_temperature 117.5(3)
_cell_measurement_theta_max 74.0160
_cell_measurement_theta_min 4.9930
_cell_volume 5210.9(3)
_computing_cell_refinement 'CrysAlisPro 1.171.38.43f (Rigaku OD, 2015)'
_computing_data_collection 'CrysAlisPro 1.171.38.43f (Rigaku OD, 2015)'
_computing_data_reduction 'CrysAlisPro 1.171.38.43f (Rigaku OD, 2015)'
_computing_molecular_graphics 'Olex2 (Dolomanov et al., 2009)'
_computing_publication_material 'Olex2 (Dolomanov et al., 2009)'
_computing_structure_refinement 'ShelXL (Sheldrick, 2015)'
_computing_structure_solution 'ShelXT (Sheldrick, 2015)'
_diffrn_ambient_environment N~2~
_diffrn_ambient_temperature 117.5(3)
_diffrn_detector 'CCD plate'
_diffrn_detector_area_resol_mean 5.2740
_diffrn_detector_type AtlasS2
_diffrn_measured_fraction_theta_full 0.998
_diffrn_measured_fraction_theta_max 0.998
_diffrn_measurement_details
;
List of Runs (angles in degrees, time in seconds):

  # Type    Start    End  Width  t~exp~   \w     \q     \k     \f   Frames
#--------------------------------------------------------------------------
  1  \w    153.00 178.00   1.00   10.26    --  107.08 125.00 -30.00   25
  2  \w     99.00 128.00   1.00   10.26    --  107.08 125.00 -30.00   29
  3  \w     98.00 173.00   1.00   10.26    --  107.08 125.00 -90.00   75
  4  \w     35.00 136.00   1.00   10.26    --  107.08 -61.00-180.00  101
  5  \w     84.00 109.00   1.00   10.26    --  107.08 -95.00   0.00   25
  6  \w     25.00  52.00   1.00   10.26    --  107.08 -95.00   0.00   27
  7  \w     22.00  50.00   1.00    2.57    --   41.49 -99.00-180.00   28
  8  \w    -76.00  37.00   1.00    2.57    --  -41.49  19.00-120.00  113
;
_diffrn_measurement_device 'four-circle diffractometer'
_diffrn_measurement_device_type 'SuperNova, Dual, Cu at zero, AtlasS2'
_diffrn_measurement_method '\w scans'
_diffrn_orient_matrix_type 'CrysAlisPro convention (1999,Acta A55,543-557)'
_diffrn_orient_matrix_UB_11 -0.0172828000
_diffrn_orient_matrix_UB_12 0.0617239000
_diffrn_orient_matrix_UB_13 -0.0300716000
_diffrn_orient_matrix_UB_21 0.0859723000
_diffrn_orient_matrix_UB_22 0.0530880000
_diffrn_orient_matrix_UB_23 0.0278026000
_diffrn_orient_matrix_UB_31 0.1650142000
_diffrn_orient_matrix_UB_32 -0.0214040000
_diffrn_orient_matrix_UB_33 -0.0176721000
_diffrn_radiation_monochromator mirror
_diffrn_radiation_probe x-ray
_diffrn_radiation_type CuK\a
_diffrn_radiation_wavelength 1.54184
_diffrn_reflns_av_R_equivalents 0.0887
_diffrn_reflns_av_unetI/netI 0.0930
_diffrn_reflns_Laue_measured_fraction_full 0.998
_diffrn_reflns_Laue_measured_fraction_max 0.998
_diffrn_reflns_limit_h_max 9
_diffrn_reflns_limit_h_min -4
_diffrn_reflns_limit_k_max 12
_diffrn_reflns_limit_k_min -21
_diffrn_reflns_limit_l_max 39
_diffrn_reflns_limit_l_min -41
_diffrn_reflns_number 11691
_diffrn_reflns_point_group_measured_fraction_full 0.998
_diffrn_reflns_point_group_measured_fraction_max 0.998
_diffrn_reflns_theta_full 67.079
_diffrn_reflns_theta_max 67.079
_diffrn_reflns_theta_min 4.834
_diffrn_source 'micro-focus sealed X-ray tube'
_diffrn_source_type 'SuperNova (Cu) X-ray Source'
_exptl_absorpt_coefficient_mu 1.628
_exptl_absorpt_correction_T_max 1.00000
_exptl_absorpt_correction_T_min 0.09181
_exptl_absorpt_correction_type multi-scan
_exptl_absorpt_process_details
;
CrysAlisPro 1.171.38.43f (Rigaku Oxford Diffraction, 2015)
Empirical absorption correction using spherical harmonics,
 implemented in SCALE3 ABSPACK scaling algorithm.
;
_exptl_crystal_colour colourless
_exptl_crystal_colour_primary colourless
_exptl_crystal_density_diffrn 1.416
_exptl_crystal_description block
_exptl_crystal_F_000 2320
_exptl_crystal_size_max 0.22
_exptl_crystal_size_mid 0.2
_exptl_crystal_size_min 0.18
_refine_diff_density_max 0.428
_refine_diff_density_min -0.772
_refine_diff_density_rms 0.085
_refine_ls_extinction_method none
_refine_ls_goodness_of_fit_ref 1.010
_refine_ls_hydrogen_treatment constr
_refine_ls_matrix_type full
_refine_ls_number_parameters 355
_refine_ls_number_reflns 4632
_refine_ls_number_restraints 0
_refine_ls_restrained_S_all 1.010
_refine_ls_R_factor_all 0.0828
_refine_ls_R_factor_gt 0.0624
_refine_ls_shift/su_max 0.001
_refine_ls_shift/su_mean 0.000
_refine_ls_structure_factor_coef Fsqd
_refine_ls_weighting_details 'w=1/[\s^2^(Fo^2^)+(0.0833P)^2^] where P=(Fo^2^+2Fc^2^)/3'
_refine_ls_weighting_scheme calc
_refine_ls_wR_factor_gt 0.1503
_refine_ls_wR_factor_ref 0.1670
_reflns_Friedel_coverage 0.000
_reflns_number_gt 3418
_reflns_number_total 4632
_reflns_threshold_expression 'I > 2\s(I)'
_cod_data_source_file c8qo00316e2.cif
_cod_data_source_block a170426b
_cod_database_code 1554308
_shelx_space_group_comment
;
The symmetry employed for this shelxl refinement is uniquely defined
by the following loop, which should always be used as a source of
symmetry information in preference to the above space-group names.
They are only intended as comments.
;
_reflns_odcompleteness_completeness 99.87
_reflns_odcompleteness_iscentric 1
_reflns_odcompleteness_theta 66.97
_olex2_refinement_description
;
1. Fixed Uiso
 At 1.2 times of:
  All C(H) groups, All C(H,H) groups
 At 1.5 times of:
  All C(H,H,H) groups
2.a Ternary CH refined with riding coordinates:
 C17(H17), C16(H16), C9(H9)
2.b Secondary CH2 refined with riding coordinates:
 C8(H8A,H8B)
2.c Aromatic/amide H refined with riding coordinates:
 C3(H3), C5(H5), C14(H14), C2(H2), C23(H23), C27(H27), C6(H6), C11(H11),
 C13(H13), C24(H24), C12(H12), C26(H26)
2.d Idealised Me refined as rotating group:
 C21(H21A,H21B,H21C), C19(H19A,H19B,H19C), C28(H28A,H28B,H28C)
;
_shelx_shelxl_version_number 2014/7
_olex2_date_sample_data_collection 2017-04-26
_olex2_submission_special_instructions 'No special instructions were received'
_oxdiff_exptl_absorpt_empirical_details
;
Empirical correction (ABSPACK) includes:
- Absorption correction using spherical harmonics
- Frame scaling
;
_oxdiff_exptl_absorpt_empirical_full_max 5.945
_oxdiff_exptl_absorpt_empirical_full_min 0.284

loop_
_space_group_symop_operation_xyz
'x, y, z'
'-x+1/2, -y, z+1/2'
'-x, y+1/2, -z+1/2'
'x+1/2, -y+1/2, -z'
'-x, -y, -z'
'x-1/2, y, -z-1/2'
'x, -y-1/2, z-1/2'
'-x-1/2, y-1/2, z'

loop_
_atom_site_label
_atom_site_type_symbol
_atom_site_fract_x
_atom_site_fract_y
_atom_site_fract_z
_atom_site_U_iso_or_equiv
_atom_site_adp_type
_atom_site_occupancy
_atom_site_site_symmetry_order
_atom_site_calc_flag
_atom_site_refinement_flags_posn
S1 S 0.78028(7) 0.74392(4) 0.44512(2) 0.0174(2) Uani 1 1 d .
F1 F 0.4246(2) 0.96770(12) 0.21215(6) 0.0331(5) Uani 1 1 d .
O8 O 0.6921(2) 0.73448(12) 0.27188(7) 0.0204(5) Uani 1 1 d .
O5 O 0.8167(2) 0.86199(12) 0.36482(7) 0.0227(5) Uani 1 1 d .
O1 O 0.4035(2) 0.84217(12) 0.37839(7) 0.0206(5) Uani 1 1 d .
O7 O 0.8354(2) 0.64941(12) 0.30411(7) 0.0232(5) Uani 1 1 d .
O4 O 0.9389(2) 0.74787(13) 0.42770(7) 0.0232(5) Uani 1 1 d .
O3 O 0.7287(2) 0.79914(12) 0.47165(7) 0.0252(5) Uani 1 1 d .
O2 O 0.5017(3) 0.95384(12) 0.39448(8) 0.0286(5) Uani 1 1 d .
O6 O 1.0014(2) 0.79055(14) 0.33563(8) 0.0296(6) Uani 1 1 d .
N1 N 0.6507(3) 0.74476(14) 0.40926(8) 0.0161(5) Uani 1 1 d .
C20 C 0.7579(3) 0.70531(16) 0.30355(9) 0.0152(6) Uani 1 1 d .
C15 C 0.5265(3) 0.66014(15) 0.36795(9) 0.0148(6) Uani 1 1 d .
C17 C 0.7204(3) 0.75151(15) 0.33905(9) 0.0140(6) Uani 1 1 d .
H17 H 0.6238 0.7811 0.3338 0.017 Uiso 1 1 calc R
C10 C 0.4080(3) 0.68789(15) 0.39227(9) 0.0165(6) Uani 1 1 d .
C16 C 0.6852(3) 0.70122(16) 0.37426(9) 0.0145(6) Uani 1 1 d .
H16 H 0.7752 0.6672 0.3787 0.017 Uiso 1 1 calc R
C4 C 0.4476(3) 0.92395(15) 0.32812(10) 0.0174(6) Uani 1 1 d .
C7 C 0.4554(3) 0.91024(16) 0.37067(10) 0.0179(6) Uani 1 1 d .
C18 C 0.8642(3) 0.80259(16) 0.34614(9) 0.0174(6) Uani 1 1 d .
C3 C 0.5348(3) 0.98255(17) 0.31264(10) 0.0205(6) Uani 1 1 d .
H3 H 0.5985 1.0115 0.3287 0.025 Uiso 1 1 calc R
C1 C 0.4326(3) 0.95357(17) 0.25075(10) 0.0215(6) Uani 1 1 d .
C5 C 0.3523(3) 0.88116(16) 0.30423(10) 0.0202(6) Uani 1 1 d .
H5 H 0.2932 0.8426 0.3147 0.024 Uiso 1 1 calc R
C9 C 0.4748(3) 0.74266(16) 0.42033(9) 0.0157(6) Uani 1 1 d .
H9 H 0.4641 0.7237 0.4467 0.019 Uiso 1 1 calc R
C14 C 0.4920(3) 0.60616(16) 0.34125(10) 0.0200(6) Uani 1 1 d .
H14 H 0.5724 0.5875 0.3252 0.024 Uiso 1 1 calc R
C2 C 0.5265(3) 0.99745(17) 0.27350(10) 0.0234(7) Uani 1 1 d .
H2 H 0.5835 1.0365 0.2629 0.028 Uiso 1 1 calc R
C23 C 0.6568(3) 0.65339(18) 0.50026(10) 0.0216(6) Uani 1 1 d .
H23 H 0.5990 0.6940 0.5087 0.026 Uiso 1 1 calc R
C8 C 0.3991(3) 0.81808(17) 0.41806(9) 0.0206(6) Uani 1 1 d .
H8A H 0.2878 0.8163 0.4271 0.025 Uiso 1 1 calc R
H8B H 0.4589 0.8519 0.4343 0.025 Uiso 1 1 calc R
C27 C 0.8434(3) 0.59726(18) 0.45526(10) 0.0226(6) Uani 1 1 d .
H27 H 0.9106 0.6005 0.4337 0.027 Uiso 1 1 calc R
C6 C 0.3440(3) 0.89526(18) 0.26479(10) 0.0227(7) Uani 1 1 d .
H6 H 0.2811 0.8665 0.2484 0.027 Uiso 1 1 calc R
C11 C 0.2481(3) 0.66315(18) 0.38955(10) 0.0227(7) Uani 1 1 d .
H11 H 0.1679 0.6819 0.4057 0.027 Uiso 1 1 calc R
C22 C 0.7605(3) 0.65914(18) 0.46882(9) 0.0201(6) Uani 1 1 d .
C13 C 0.3320(3) 0.58035(17) 0.33914(10) 0.0225(7) Uani 1 1 d .
H13 H 0.3065 0.5429 0.3220 0.027 Uiso 1 1 calc R
C25 C 0.7249(3) 0.52544(18) 0.50715(10) 0.0244(7) Uani 1 1 d .
C24 C 0.6396(3) 0.58739(19) 0.51895(10) 0.0228(6) Uani 1 1 d .
H24 H 0.5694 0.5840 0.5399 0.027 Uiso 1 1 calc R
C21 C 0.7234(4) 0.69474(19) 0.23610(10) 0.0257(7) Uani 1 1 d .
H21A H 0.6642 0.7171 0.2153 0.039 Uiso 1 1 calc GR
H21B H 0.6892 0.6449 0.2390 0.039 Uiso 1 1 calc GR
H21C H 0.8373 0.6961 0.2304 0.039 Uiso 1 1 calc GR
C12 C 0.2115(3) 0.60980(19) 0.36222(11) 0.0251(7) Uani 1 1 d .
H12 H 0.1051 0.5938 0.3595 0.030 Uiso 1 1 calc R
C26 C 0.8243(4) 0.53142(19) 0.47429(11) 0.0280(7) Uani 1 1 d .
H26 H 0.8783 0.4903 0.4652 0.034 Uiso 1 1 calc R
C19 C 0.9444(4) 0.91136(19) 0.37629(11) 0.0311(8) Uani 1 1 d .
H19A H 0.9961 0.9309 0.3537 0.047 Uiso 1 1 calc GR
H19B H 1.0229 0.8854 0.3916 0.047 Uiso 1 1 calc GR
H19C H 0.8993 0.9506 0.3913 0.047 Uiso 1 1 calc GR
C28 C 0.7161(4) 0.4557(2) 0.52980(12) 0.0316(8) Uani 1 1 d .
H28A H 0.7949 0.4568 0.5502 0.047 Uiso 1 1 calc GR
H28B H 0.7382 0.4151 0.5130 0.047 Uiso 1 1 calc GR
H28C H 0.6095 0.4505 0.5407 0.047 Uiso 1 1 calc GR

loop_
_atom_site_aniso_label
_atom_site_aniso_U_11
_atom_site_aniso_U_22
_atom_site_aniso_U_33
_atom_site_aniso_U_23
_atom_site_aniso_U_13
_atom_site_aniso_U_12
S1 0.0089(3) 0.0179(4) 0.0254(4) -0.0022(3) -0.0008(2) -0.0018(2)
F1 0.0365(10) 0.0302(11) 0.0328(11) 0.0055(9) 0.0005(8) -0.0044(8)
O8 0.0176(9) 0.0181(11) 0.0255(12) -0.0003(9) -0.0022(8) 0.0030(8)
O5 0.0221(10) 0.0124(11) 0.0336(13) -0.0039(9) -0.0005(9) -0.0047(8)
O1 0.0191(9) 0.0140(10) 0.0287(12) 0.0015(9) -0.0009(8) 0.0028(8)
O7 0.0175(9) 0.0183(11) 0.0337(12) -0.0029(10) 0.0017(8) 0.0088(8)
O4 0.0098(9) 0.0314(12) 0.0284(12) -0.0009(10) 0.0002(8) -0.0051(8)
O3 0.0236(10) 0.0194(11) 0.0326(13) -0.0077(10) -0.0026(9) 0.0004(8)
O2 0.0333(11) 0.0168(11) 0.0356(14) -0.0066(10) -0.0037(10) -0.0004(9)
O6 0.0119(10) 0.0314(13) 0.0456(15) -0.0086(11) 0.0086(9) -0.0064(9)
N1 0.0068(10) 0.0167(12) 0.0249(13) -0.0007(10) 0.0026(9) 0.0017(8)
C20 0.0062(11) 0.0119(14) 0.0276(16) 0.0003(12) 0.0042(10) -0.0034(10)
C15 0.0075(11) 0.0115(13) 0.0254(15) 0.0032(11) -0.0010(10) -0.0006(10)
C17 0.0051(11) 0.0113(13) 0.0257(15) 0.0005(11) -0.0001(10) 0.0019(9)
C10 0.0102(11) 0.0110(13) 0.0283(16) 0.0020(12) 0.0006(11) -0.0006(10)
C16 0.0073(11) 0.0138(14) 0.0224(15) -0.0007(12) -0.0009(10) -0.0003(10)
C4 0.0093(12) 0.0094(13) 0.0336(17) 0.0001(12) -0.0002(11) 0.0057(10)
C7 0.0102(12) 0.0135(14) 0.0298(16) -0.0004(12) -0.0017(11) 0.0071(10)
C18 0.0159(13) 0.0144(14) 0.0218(15) 0.0010(12) -0.0001(11) -0.0026(11)
C3 0.0109(12) 0.0123(14) 0.0383(18) -0.0038(13) 0.0007(11) 0.0011(10)
C1 0.0176(13) 0.0166(15) 0.0302(17) 0.0031(13) 0.0018(11) 0.0047(11)
C5 0.0129(12) 0.0118(14) 0.0359(17) 0.0032(12) -0.0024(11) -0.0019(10)
C9 0.0060(12) 0.0154(14) 0.0257(15) 0.0044(12) 0.0031(10) 0.0025(9)
C14 0.0173(13) 0.0133(14) 0.0292(16) 0.0010(12) 0.0008(12) -0.0010(10)
C2 0.0145(12) 0.0162(14) 0.0395(19) 0.0021(13) 0.0089(12) -0.0004(11)
C23 0.0125(12) 0.0249(16) 0.0275(16) -0.0030(13) -0.0018(11) 0.0039(11)
C8 0.0158(13) 0.0183(15) 0.0278(16) -0.0003(13) 0.0039(11) 0.0054(11)
C27 0.0150(13) 0.0263(16) 0.0265(16) -0.0003(14) 0.0016(12) 0.0089(11)
C6 0.0190(13) 0.0181(15) 0.0311(17) 0.0000(13) -0.0053(12) -0.0035(11)
C11 0.0090(12) 0.0212(16) 0.0378(18) 0.0028(14) 0.0026(11) -0.0004(11)
C22 0.0094(11) 0.0252(16) 0.0257(15) -0.0028(13) -0.0053(11) -0.0002(11)
C13 0.0176(13) 0.0146(15) 0.0354(18) -0.0008(13) -0.0047(12) -0.0068(11)
C25 0.0160(13) 0.0239(16) 0.0332(18) -0.0024(14) -0.0102(12) -0.0034(11)
C24 0.0168(13) 0.0294(17) 0.0222(15) 0.0007(13) 0.0008(11) -0.0028(12)
C21 0.0233(14) 0.0258(17) 0.0280(17) -0.0056(14) 0.0005(12) -0.0011(12)
C12 0.0123(13) 0.0232(17) 0.0400(19) 0.0042(14) -0.0032(12) -0.0066(11)
C26 0.0242(14) 0.0246(17) 0.0354(19) -0.0017(15) -0.0026(13) 0.0099(12)
C19 0.0385(18) 0.0189(16) 0.0358(19) -0.0026(14) -0.0092(15) -0.0136(14)
C28 0.0277(16) 0.0281(19) 0.039(2) 0.0029(16) -0.0083(14) -0.0012(13)

loop_
_atom_type_symbol
_atom_type_description
_atom_type_scat_dispersion_real
_atom_type_scat_dispersion_imag
_atom_type_scat_source
C C 0.0181 0.0091 'International Tables Vol C Tables 4.2.6.8 and 6.1.1.4'
H H 0.0000 0.0000 'International Tables Vol C Tables 4.2.6.8 and 6.1.1.4'
F F 0.0727 0.0534 'International Tables Vol C Tables 4.2.6.8 and 6.1.1.4'
N N 0.0311 0.0180 'International Tables Vol C Tables 4.2.6.8 and 6.1.1.4'
O O 0.0492 0.0322 'International Tables Vol C Tables 4.2.6.8 and 6.1.1.4'
S S 0.3331 0.5567 'International Tables Vol C Tables 4.2.6.8 and 6.1.1.4'

loop_
_geom_angle_atom_site_label_1
_geom_angle_atom_site_label_2
_geom_angle_atom_site_label_3
_geom_angle
O4 S1 N1 106.00(13)
O4 S1 C22 108.81(14)
O3 S1 O4 120.18(14)
O3 S1 N1 106.55(13)
O3 S1 C22 107.26(15)
N1 S1 C22 107.44(13)
C20 O8 C21 115.2(2)
C18 O5 C19 115.6(3)
C7 O1 C8 118.7(3)
C16 N1 S1 119.31(17)
C16 N1 C9 112.4(2)
C9 N1 S1 116.0(2)
O8 C20 C17 110.9(2)
O7 C20 O8 124.6(3)
O7 C20 C17 124.5(3)
C10 C15 C16 109.7(3)
C14 C15 C10 121.5(2)
C14 C15 C16 128.6(3)
C20 C17 H17 108.8
C20 C17 C16 109.9(2)
C20 C17 C18 108.1(2)
C16 C17 H17 108.8
C18 C17 H17 108.8
C18 C17 C16 112.4(2)
C15 C10 C9 112.2(2)
C15 C10 C11 120.4(3)
C11 C10 C9 127.4(3)
N1 C16 C15 102.6(2)
N1 C16 C17 111.0(2)
N1 C16 H16 111.0
C15 C16 C17 109.9(2)
C15 C16 H16 111.0
C17 C16 H16 111.0
C3 C4 C7 118.9(3)
C5 C4 C7 121.2(3)
C5 C4 C3 119.9(3)
O1 C7 C4 109.7(3)
O2 C7 O1 125.3(3)
O2 C7 C4 125.0(3)
O5 C18 C17 110.5(2)
O6 C18 O5 125.0(3)
O6 C18 C17 124.5(3)
C4 C3 H3 120.0
C2 C3 C4 120.0(3)
C2 C3 H3 120.0
F1 C1 C2 118.7(3)
F1 C1 C6 117.7(3)
C2 C1 C6 123.5(3)
C4 C5 H5 119.7
C4 C5 C6 120.6(3)
C6 C5 H5 119.7
N1 C9 H9 109.5
N1 C9 C8 111.2(2)
C10 C9 N1 102.0(2)
C10 C9 H9 109.5
C10 C9 C8 115.1(2)
C8 C9 H9 109.5
C15 C14 H14 121.0
C15 C14 C13 117.9(3)
C13 C14 H14 121.0
C3 C2 H2 120.8
C1 C2 C3 118.4(3)
C1 C2 H2 120.8
C22 C23 H23 120.1
C24 C23 H23 120.1
C24 C23 C22 119.8(3)
O1 C8 C9 108.5(2)
O1 C8 H8A 110.0
O1 C8 H8B 110.0
C9 C8 H8A 110.0
C9 C8 H8B 110.0
H8A C8 H8B 108.4
C22 C27 H27 120.4
C26 C27 H27 120.4
C26 C27 C22 119.3(3)
C1 C6 C5 117.5(3)
C1 C6 H6 121.2
C5 C6 H6 121.2
C10 C11 H11 120.7
C12 C11 C10 118.5(3)
C12 C11 H11 120.7
C23 C22 S1 119.2(3)
C23 C22 C27 120.1(3)
C27 C22 S1 120.7(3)
C14 C13 H13 119.5
C12 C13 C14 120.9(3)
C12 C13 H13 119.5
C24 C25 C26 117.8(3)
C24 C25 C28 121.0(3)
C26 C25 C28 121.1(3)
C23 C24 C25 121.6(3)
C23 C24 H24 119.2
C25 C24 H24 119.2
O8 C21 H21A 109.5
O8 C21 H21B 109.5
O8 C21 H21C 109.5
H21A C21 H21B 109.5
H21A C21 H21C 109.5
H21B C21 H21C 109.5
C11 C12 H12 119.7
C13 C12 C11 120.6(3)
C13 C12 H12 119.7
C27 C26 C25 121.3(3)
C27 C26 H26 119.4
C25 C26 H26 119.4
O5 C19 H19A 109.5
O5 C19 H19B 109.5
O5 C19 H19C 109.5
H19A C19 H19B 109.5
H19A C19 H19C 109.5
H19B C19 H19C 109.5
C25 C28 H28A 109.5
C25 C28 H28B 109.5
C25 C28 H28C 109.5
H28A C28 H28B 109.5
H28A C28 H28C 109.5
H28B C28 H28C 109.5

loop_
_geom_bond_atom_site_label_1
_geom_bond_atom_site_label_2
_geom_bond_distance
S1 O4 1.441(2)
S1 O3 1.429(2)
S1 N1 1.636(3)
S1 C22 1.762(3)
F1 C1 1.360(4)
O8 C20 1.333(4)
O8 C21 1.457(4)
O5 C18 1.323(4)
O5 C19 1.443(4)
O1 C7 1.344(4)
O1 C8 1.440(4)
O7 C20 1.206(4)
O2 C7 1.208(4)
O6 C18 1.208(4)
N1 C16 1.476(4)
N1 C9 1.500(3)
C20 C17 1.521(4)
C15 C10 1.385(4)
C15 C16 1.525(3)
C15 C14 1.381(4)
C17 H17 0.9800
C17 C16 1.553(4)
C17 C18 1.529(4)
C10 C9 1.499(4)
C10 C11 1.396(4)
C16 H16 0.9800
C4 C7 1.493(5)
C4 C3 1.397(4)
C4 C5 1.383(4)
C3 H3 0.9300
C3 C2 1.382(5)
C1 C2 1.364(5)
C1 C6 1.381(5)
C5 H5 0.9300
C5 C6 1.389(5)
C9 H9 0.9800
C9 C8 1.516(4)
C14 H14 0.9300
C14 C13 1.403(4)
C2 H2 0.9300
C23 H23 0.9300
C23 C22 1.386(5)
C23 C24 1.377(5)
C8 H8A 0.9700
C8 H8B 0.9700
C27 H27 0.9300
C27 C22 1.403(4)
C27 C26 1.382(5)
C6 H6 0.9300
C11 H11 0.9300
C11 C12 1.391(5)
C13 H13 0.9300
C13 C12 1.383(5)
C25 C24 1.395(5)
C25 C26 1.404(5)
C25 C28 1.499(5)
C24 H24 0.9300
C21 H21A 0.9600
C21 H21B 0.9600
C21 H21C 0.9600
C12 H12 0.9300
C26 H26 0.9300
C19 H19A 0.9600
C19 H19B 0.9600
C19 H19C 0.9600
C28 H28A 0.9600
C28 H28B 0.9600
C28 H28C 0.9600

loop_
_geom_torsion_atom_site_label_1
_geom_torsion_atom_site_label_2
_geom_torsion_atom_site_label_3
_geom_torsion_atom_site_label_4
_geom_torsion
S1 N1 C16 C15 130.9(2)
S1 N1 C16 C17 -111.8(2)
S1 N1 C9 C10 -136.0(2)
S1 N1 C9 C8 100.9(3)
F1 C1 C2 C3 -179.7(3)
F1 C1 C6 C5 -179.8(3)
O8 C20 C17 C16 141.1(2)
O8 C20 C17 C18 -95.9(3)
O7 C20 C17 C16 -38.2(3)
O7 C20 C17 C18 84.8(3)
O4 S1 N1 C16 41.8(2)
O4 S1 N1 C9 -178.7(2)
O4 S1 C22 C23 152.5(2)
O4 S1 C22 C27 -29.9(3)
O3 S1 N1 C16 170.9(2)
O3 S1 N1 C9 -49.6(2)
O3 S1 C22 C23 21.1(3)
O3 S1 C22 C27 -161.4(2)
N1 S1 C22 C23 -93.1(3)
N1 S1 C22 C27 84.4(3)
N1 C9 C8 O1 63.9(3)
C20 C17 C16 N1 179.2(2)
C20 C17 C16 C15 -68.1(3)
C20 C17 C18 O5 154.1(2)
C20 C17 C18 O6 -25.0(4)
C15 C10 C9 N1 0.6(3)
C15 C10 C9 C8 121.0(3)
C15 C10 C11 C12 0.6(5)
C15 C14 C13 C12 2.1(5)
C10 C15 C16 N1 10.0(3)
C10 C15 C16 C17 -108.1(3)
C10 C15 C14 C13 0.5(5)
C10 C9 C8 O1 -51.4(3)
C10 C11 C12 C13 2.0(5)
C16 N1 C9 C10 6.2(3)
C16 N1 C9 C8 -116.9(3)
C16 C15 C10 C9 -6.8(3)
C16 C15 C10 C11 174.6(3)
C16 C15 C14 C13 -175.3(3)
C16 C17 C18 O5 -84.4(3)
C16 C17 C18 O6 96.5(4)
C4 C3 C2 C1 -0.4(4)
C4 C5 C6 C1 -0.6(4)
C7 O1 C8 C9 -133.3(2)
C7 C4 C3 C2 -178.4(2)
C7 C4 C5 C6 178.9(3)
C18 C17 C16 N1 58.7(3)
C18 C17 C16 C15 171.5(2)
C3 C4 C7 O1 -163.0(2)
C3 C4 C7 O2 16.9(4)
C3 C4 C5 C6 0.9(4)
C5 C4 C7 O1 18.9(3)
C5 C4 C7 O2 -161.2(3)
C5 C4 C3 C2 -0.3(4)
C9 N1 C16 C15 -9.9(3)
C9 N1 C16 C17 107.4(2)
C9 C10 C11 C12 -177.7(3)
C14 C15 C10 C9 176.7(3)
C14 C15 C10 C11 -1.9(5)
C14 C15 C16 N1 -173.8(3)
C14 C15 C16 C17 68.1(4)
C14 C13 C12 C11 -3.4(5)
C2 C1 C6 C5 -0.1(5)
C8 O1 C7 O2 1.0(4)
C8 O1 C7 C4 -179.1(2)
C6 C1 C2 C3 0.6(4)
C11 C10 C9 N1 179.0(3)
C11 C10 C9 C8 -60.6(4)
C22 S1 N1 C16 -74.4(2)
C22 S1 N1 C9 65.0(2)
C22 C23 C24 C25 0.3(5)
C22 C27 C26 C25 -0.7(5)
C24 C23 C22 S1 179.7(2)
C24 C23 C22 C27 2.2(4)
C24 C25 C26 C27 3.0(5)
C21 O8 C20 O7 -1.6(4)
C21 O8 C20 C17 179.1(2)
C26 C27 C22 S1 -179.5(2)
C26 C27 C22 C23 -2.0(4)
C26 C25 C24 C23 -2.8(4)
C19 O5 C18 O6 -6.3(5)
C19 O5 C18 C17 174.6(3)
C28 C25 C24 C23 174.7(3)
C28 C25 C26 C27 -174.5(3)
